data_7154654
loop_
_publ_author_name
'Chen, Guo-Qiang'
'T\"urkyilmaz, Fatma'
'Daniliuc, Constantin G.'
'Bannwarth, Christoph'
'Grimme, Stefan'
'Kehr, Gerald'
'Erker, Gerhard'

_publ_section_title
;
 Enamine/butadienylborane cycloaddition in the frustrated Lewis pair
 regime.
;
_journal_issue 42
_journal_name_full 'Organic &amp; biomolecular chemistry'
_journal_page_first 10477
_journal_page_last 10486
_journal_paper_doi 10.1039/c5ob01602a
_journal_volume 13
_journal_year 2015
_chemical_formula_sum 'C16 H8 B F10 N O'
_chemical_formula_weight 431.04
_chemical_name_systematic
; 
 ? 
;
_space_group_IT_number 14
_symmetry_cell_setting monoclinic
_symmetry_space_group_name_Hall '-P 2ybc'
_symmetry_space_group_name_H-M 'P 1 21/c 1'
_atom_sites_solution_hydrogens geom
_atom_sites_solution_primary direct
_atom_sites_solution_secondary difmap
_audit_creation_method SHELXL-97
_audit_update_record
;
2015-07-07 deposited with the CCDC.
2015-08-19 downloaded from the CCDC.
;
_cell_angle_alpha 90.00
_cell_angle_beta 91.102(2)
_cell_angle_gamma 90.00
_cell_formula_units_Z 8
_cell_length_a 8.6260(5)
_cell_length_b 18.2872(12)
_cell_length_c 21.3911(14)
_cell_measurement_reflns_used 5163
_cell_measurement_temperature 223(2)
_cell_measurement_theta_max 25.03
_cell_measurement_theta_min 4.08
_cell_volume 3373.7(4)
_computing_cell_refinement 'Collect (Nonius B.V., 1998)'
_computing_data_collection 'Collect (Nonius B.V., 1998)'
_computing_data_reduction 'Denzo-SMN (Otwinowski & Minor, 1997)'
_computing_molecular_graphics 'XP (BrukerAXS, 2000)'
_computing_publication_material 'SHELXL-97 (Sheldrick, 1997)'
_computing_structure_refinement 'SHELXL-97 (Sheldrick, 1997)'
_computing_structure_solution 'SHELXS-97 (Sheldrick, 1990)'
_diffrn_ambient_temperature 223(2)
_diffrn_measured_fraction_theta_full 0.961
_diffrn_measured_fraction_theta_max 0.961
_diffrn_measurement_device_type 'Nonius KappaCCD APEXII'
_diffrn_measurement_method '\w and \f scans'
_diffrn_radiation_monochromator 'Montel mirror'
_diffrn_radiation_source 'rotating anode Nonius FR591'
_diffrn_radiation_type MoK\a
_diffrn_radiation_wavelength 0.71073
_diffrn_reflns_av_R_equivalents 0.128
_diffrn_reflns_av_sigmaI/netI 0.1694
_diffrn_reflns_limit_h_max 10
_diffrn_reflns_limit_h_min 0
_diffrn_reflns_limit_k_max 21
_diffrn_reflns_limit_k_min 0
_diffrn_reflns_limit_l_max 25
_diffrn_reflns_limit_l_min -25
_diffrn_reflns_number 17034
_diffrn_reflns_theta_full 25.00
_diffrn_reflns_theta_max 25.00
_diffrn_reflns_theta_min 4.09
_exptl_absorpt_coefficient_mu 0.181
_exptl_absorpt_correction_T_max 0.9964
_exptl_absorpt_correction_T_min 0.9682
_exptl_absorpt_correction_type multi-scan
_exptl_absorpt_process_details 'Denzo (Otwinowski, Borek, Majewski & Minor, 2003)'
_exptl_crystal_colour colourless
_exptl_crystal_density_diffrn 1.697
_exptl_crystal_density_method 'not measured'
_exptl_crystal_description needle
_exptl_crystal_F_000 1712
_exptl_crystal_size_max 0.18
_exptl_crystal_size_mid 0.06
_exptl_crystal_size_min 0.02
_refine_diff_density_max 0.304
_refine_diff_density_min -0.319
_refine_diff_density_rms 0.074
_refine_ls_extinction_method none
_refine_ls_goodness_of_fit_ref 1.247
_refine_ls_hydrogen_treatment constr
_refine_ls_matrix_type full
_refine_ls_number_parameters 578
_refine_ls_number_reflns 5714
_refine_ls_number_restraints 129
_refine_ls_restrained_S_all 1.247
_refine_ls_R_factor_all 0.3246
_refine_ls_R_factor_gt 0.1902
_refine_ls_shift/su_max 0.000
_refine_ls_shift/su_mean 0.000
_refine_ls_structure_factor_coef Fsqd
_refine_ls_weighting_details 'calc w=1/[\s^2^(Fo^2^)+(0.0000P)^2^+32.8256P] where P=(Fo^2^+2Fc^2^)/3'
_refine_ls_weighting_scheme calc
_refine_ls_wR_factor_gt 0.2615
_refine_ls_wR_factor_ref 0.3268
_reflns_number_gt 2608
_reflns_number_total 5714
_reflns_threshold_expression >2sigma(I)
_cod_data_source_file c5ob01602a2.cif
_cod_data_source_block erk7693
_cod_depositor_comments 'Adding full bibliography for 7154649--7154656.cif.'
_cod_original_sg_symbol_H-M P21/c
_cod_database_code 7154654

loop_
_symmetry_equiv_pos_as_xyz
'x, y, z'
'-x, y+1/2, -z+1/2'
'-x, -y, -z'
'x, -y-1/2, z-1/2'

loop_
_atom_site_label
_atom_site_type_symbol
_atom_site_fract_x
_atom_site_fract_y
_atom_site_fract_z
_atom_site_U_iso_or_equiv
_atom_site_adp_type
_atom_site_occupancy
_atom_site_symmetry_multiplicity
_atom_site_calc_flag
_atom_site_refinement_flags
_atom_site_disorder_assembly
_atom_site_disorder_group
O1A O -0.5463(11) -0.2038(6) 0.4348(5) 0.075(3) Uani 1 1 d . . .
B1A B -0.1275(17) -0.1316(8) 0.3656(7) 0.043(4) Uani 1 1 d . . .
N1A N -0.2808(11) -0.1488(6) 0.3722(5) 0.047(3) Uani 1 1 d . . .
C1A C -0.3464(17) -0.2221(7) 0.3589(7) 0.064(4) Uani 1 1 d . . .
H1A1 H -0.2637 -0.2558 0.3470 0.077 Uiso 1 1 calc R . .
H1A2 H -0.4218 -0.2191 0.3241 0.077 Uiso 1 1 calc R . .
C2A C -0.4243(16) -0.2499(8) 0.4164(7) 0.067(4) Uani 1 1 d . . .
H2A1 H -0.4652 -0.2990 0.4082 0.080 Uiso 1 1 calc R . .
H2A2 H -0.3476 -0.2535 0.4507 0.080 Uiso 1 1 calc R . .
C3A C -0.4802(17) -0.1347(9) 0.4497(7) 0.077(5) Uani 1 1 d . . .
H3A1 H -0.4041 -0.1407 0.4839 0.092 Uiso 1 1 calc R . .
H3A2 H -0.5618 -0.1019 0.4643 0.092 Uiso 1 1 calc R . .
C4A C -0.4022(16) -0.1001(7) 0.3948(7) 0.065(4) Uani 1 1 d . . .
H4A1 H -0.4787 -0.0910 0.3613 0.077 Uiso 1 1 calc R . .
H4A2 H -0.3566 -0.0532 0.4074 0.077 Uiso 1 1 calc R . .
C11A C -0.0018(15) -0.1865(6) 0.3418(6) 0.044(3) Uani 1 1 d . . .
F12A F -0.0070(10) -0.2543(4) 0.4361(4) 0.075(2) Uani 1 1 d . . .
C12A C 0.0496(18) -0.2418(7) 0.3780(7) 0.062(4) Uani 1 1 d . . .
F13A F 0.2245(10) -0.3412(4) 0.4007(5) 0.097(3) Uani 1 1 d . . .
C13A C 0.169(2) -0.2883(8) 0.3614(9) 0.074(5) Uani 1 1 d . . .
F14A F 0.3499(10) -0.3244(5) 0.2875(5) 0.106(3) Uani 1 1 d . . .
C14A C 0.2361(19) -0.2787(9) 0.3035(9) 0.075(5) Uani 1 1 d . . .
F15A F 0.2423(10) -0.2176(5) 0.2091(4) 0.095(3) Uani 1 1 d . . .
C15A C 0.1811(18) -0.2258(8) 0.2657(7) 0.064(4) Uani 1 1 d . . .
F16A F 0.0166(10) -0.1272(4) 0.2459(3) 0.072(2) Uani 1 1 d . . .
C16A C 0.0637(16) -0.1800(7) 0.2842(6) 0.052(4) Uani 1 1 d . . .
C21A C -0.0677(15) -0.0493(7) 0.3753(6) 0.043(3) Uani 1 1 d . . .
F22A F -0.2254(11) 0.0023(4) 0.2949(4) 0.081(3) Uani 1 1 d . . .
C22A C -0.1153(18) 0.0111(8) 0.3398(7) 0.059(4) Uani 1 1 d . . .
F23A F -0.1050(12) 0.1357(5) 0.3163(5) 0.106(3) Uani 1 1 d . . .
C23A C -0.053(2) 0.0795(8) 0.3503(8) 0.072(5) Uani 1 1 d . . .
F24A F 0.1142(11) 0.1575(5) 0.4058(5) 0.104(3) Uani 1 1 d U . .
C24A C 0.0567(19) 0.0884(9) 0.3959(9) 0.067(5) Uani 1 1 d . . .
F25A F 0.2219(11) 0.0411(5) 0.4745(5) 0.104(3) Uani 1 1 d . . .
C25A C 0.1118(18) 0.0319(9) 0.4303(8) 0.064(4) Uani 1 1 d . . .
F26A F 0.1005(10) -0.0922(5) 0.4546(4) 0.077(2) Uani 1 1 d . . .
C26A C 0.0453(16) -0.0369(7) 0.4185(7) 0.054(4) Uani 1 1 d . . .
B1B B 0.401(2) 0.3932(9) 0.3805(8) 0.074(6) Uani 1 1 d D . .
N1B N 0.2826(19) 0.4190(8) 0.4178(8) 0.035(5) Uani 0.521(14) 1 d PDU A 1
C1B C 0.169(2) 0.3727(12) 0.4491(11) 0.052(7) Uani 0.521(14) 1 d PDU A 1
H1B1 H 0.1564 0.3894 0.4922 0.062 Uiso 0.521(14) 1 calc PR A 1
H1B2 H 0.2060 0.3221 0.4503 0.062 Uiso 0.521(14) 1 calc PR A 1
C2B C 0.014(3) 0.3755(12) 0.4151(13) 0.061(8) Uani 0.521(14) 1 d PDU A 1
H2B1 H 0.0254 0.3571 0.3724 0.073 Uiso 0.521(14) 1 calc PR A 1
H2B2 H -0.0601 0.3441 0.4365 0.073 Uiso 0.521(14) 1 calc PR A 1
O1B O -0.044(2) 0.4491(11) 0.4130(12) 0.084(7) Uani 0.521(14) 1 d PDU A 1
C3B C 0.064(3) 0.4968(14) 0.3832(13) 0.066(9) Uani 0.521(14) 1 d PDU A 1
H3B1 H 0.0243 0.5471 0.3845 0.080 Uiso 0.521(14) 1 calc PR A 1
H3B2 H 0.0724 0.4828 0.3392 0.080 Uiso 0.521(14) 1 calc PR A 1
C4B C 0.222(2) 0.4942(10) 0.4142(12) 0.058(8) Uani 0.521(14) 1 d PDU A 1
H4B1 H 0.2940 0.5246 0.3905 0.070 Uiso 0.521(14) 1 calc PR A 1
H4B2 H 0.2162 0.5145 0.4565 0.070 Uiso 0.521(14) 1 calc PR A 1
N1C N 0.2398(19) 0.4095(9) 0.3833(10) 0.036(5) Uani 0.479(14) 1 d PDU A 2
C1C C 0.122(3) 0.3606(13) 0.4094(14) 0.071(10) Uani 0.479(14) 1 d PDU A 2
H1C1 H 0.1732 0.3156 0.4236 0.085 Uiso 0.479(14) 1 calc PR A 2
H1C2 H 0.0482 0.3473 0.3759 0.085 Uiso 0.479(14) 1 calc PR A 2
C2C C 0.033(4) 0.3912(14) 0.4626(13) 0.079(11) Uani 0.479(14) 1 d PDU A 2
H2C1 H -0.0530 0.3582 0.4719 0.095 Uiso 0.479(14) 1 calc PR A 2
H2C2 H 0.1011 0.3936 0.4997 0.095 Uiso 0.479(14) 1 calc PR A 2
O1C O -0.027(2) 0.4624(11) 0.4495(12) 0.082(7) Uani 0.479(14) 1 d PDU A 2
C3C C 0.092(3) 0.5112(14) 0.4300(14) 0.073(10) Uani 0.479(14) 1 d PDU A 2
H3C1 H 0.1688 0.5173 0.4641 0.088 Uiso 0.479(14) 1 calc PR A 2
H3C2 H 0.0471 0.5592 0.4206 0.088 Uiso 0.479(14) 1 calc PR A 2
C4C C 0.172(3) 0.4822(13) 0.3728(12) 0.065(9) Uani 0.479(14) 1 d PDU A 2
H4C1 H 0.0961 0.4795 0.3381 0.078 Uiso 0.479(14) 1 calc PR A 2
H4C2 H 0.2535 0.5163 0.3609 0.078 Uiso 0.479(14) 1 calc PR A 2
C11B C 0.4582(16) 0.3099(7) 0.3863(6) 0.052(4) Uani 1 1 d . A .
F12B F 0.2691(11) 0.2681(5) 0.3117(5) 0.094(3) Uani 1 1 d . A .
C12B C 0.3894(19) 0.2542(8) 0.3506(7) 0.059(4) Uani 1 1 d . . .
F13B F 0.3775(12) 0.1309(5) 0.3193(5) 0.114(4) Uani 1 1 d . . .
C13B C 0.445(2) 0.1820(9) 0.3536(8) 0.073(5) Uani 1 1 d . A .
F14B F 0.6208(12) 0.0990(5) 0.3955(5) 0.111(3) Uani 1 1 d U A .
C14B C 0.569(2) 0.1695(9) 0.3921(9) 0.075(5) Uani 1 1 d . . .
F15B F 0.7656(11) 0.2052(5) 0.4599(5) 0.105(3) Uani 1 1 d U . .
C15B C 0.6381(18) 0.2218(9) 0.4238(7) 0.061(4) Uani 1 1 d . A .
F16B F 0.6529(11) 0.3428(5) 0.4568(4) 0.091(3) Uani 1 1 d . A .
C16B C 0.5829(18) 0.2896(8) 0.4223(7) 0.058(4) Uani 1 1 d . . .
C21B C 0.5201(16) 0.4495(7) 0.3503(6) 0.055(4) Uani 1 1 d . A .
F22B F 0.5510(12) 0.5212(4) 0.4421(4) 0.097(3) Uani 1 1 d . A .
C22B C 0.5866(18) 0.5074(8) 0.3823(7) 0.064(4) Uani 1 1 d . . .
F23B F 0.7626(11) 0.6060(4) 0.3891(4) 0.088(3) Uani 1 1 d . . .
C23B C 0.6973(18) 0.5507(8) 0.3548(7) 0.066(4) Uani 1 1 d . A .
F24B F 0.8550(10) 0.5805(5) 0.2713(4) 0.083(3) Uani 1 1 d . A .
C24B C 0.7442(16) 0.5382(8) 0.2968(7) 0.060(4) Uani 1 1 d . . .
F25B F 0.7231(10) 0.4699(4) 0.2039(4) 0.080(3) Uani 1 1 d . . .
C25B C 0.6775(17) 0.4818(8) 0.2630(6) 0.058(4) Uani 1 1 d . A .
F26B F 0.5072(9) 0.3839(4) 0.2560(4) 0.069(2) Uani 1 1 d . A .
C26B C 0.5700(16) 0.4387(7) 0.2909(6) 0.054(4) Uani 1 1 d . . .

loop_
_atom_site_aniso_label
_atom_site_aniso_U_11
_atom_site_aniso_U_22
_atom_site_aniso_U_33
_atom_site_aniso_U_23
_atom_site_aniso_U_13
_atom_site_aniso_U_12
O1A 0.039(6) 0.075(7) 0.110(9) 0.012(6) 0.013(6) -0.009(6)
B1A 0.033(9) 0.046(9) 0.050(10) 0.000(7) -0.010(7) 0.009(8)
N1A 0.025(6) 0.053(7) 0.062(7) -0.006(5) -0.003(5) 0.009(5)
C1A 0.072(11) 0.052(9) 0.069(10) 0.007(7) 0.011(8) 0.003(8)
C2A 0.046(10) 0.056(9) 0.100(13) 0.001(8) 0.000(9) -0.007(8)
C3A 0.059(11) 0.083(12) 0.089(13) 0.007(9) 0.031(9) 0.002(10)
C4A 0.046(9) 0.059(9) 0.088(12) -0.010(8) 0.000(8) -0.010(8)
C11A 0.053(9) 0.032(7) 0.045(8) 0.001(6) 0.002(7) -0.001(6)
F12A 0.083(6) 0.064(5) 0.080(6) 0.022(4) -0.001(5) -0.001(5)
C12A 0.072(11) 0.048(9) 0.067(11) 0.011(8) 0.021(9) 0.010(9)
F13A 0.086(7) 0.056(5) 0.149(9) 0.008(6) -0.017(6) 0.016(5)
C13A 0.078(12) 0.054(10) 0.090(13) 0.014(9) -0.017(10) -0.006(10)
F14A 0.059(6) 0.085(7) 0.176(10) -0.044(6) 0.027(6) 0.012(5)
C14A 0.074(13) 0.049(10) 0.101(15) -0.027(10) 0.002(11) 0.007(10)
F15A 0.090(7) 0.107(7) 0.090(7) -0.034(5) 0.051(6) -0.022(6)
C15A 0.061(10) 0.054(10) 0.078(12) -0.011(8) 0.029(9) -0.027(9)
F16A 0.098(7) 0.069(5) 0.050(5) 0.004(4) 0.010(4) 0.004(5)
C16A 0.058(10) 0.042(8) 0.055(10) -0.006(7) 0.009(8) 0.004(7)
C21A 0.046(9) 0.044(8) 0.039(8) -0.004(6) 0.008(7) 0.004(7)
F22A 0.089(7) 0.074(6) 0.080(6) 0.017(5) -0.014(5) 0.006(5)
C22A 0.070(11) 0.053(10) 0.054(10) 0.008(7) 0.013(8) 0.010(9)
F23A 0.117(8) 0.067(6) 0.136(9) 0.035(6) 0.036(7) 0.012(6)
C23A 0.089(14) 0.044(10) 0.085(13) 0.016(9) 0.035(11) 0.018(10)
F24A 0.103(6) 0.074(5) 0.137(7) -0.023(5) 0.034(5) -0.022(5)
C24A 0.056(11) 0.050(10) 0.096(14) -0.013(9) 0.024(10) -0.019(9)
F25A 0.087(7) 0.115(8) 0.109(8) -0.034(6) -0.006(6) -0.027(6)
C25A 0.056(11) 0.070(11) 0.067(11) -0.020(9) 0.016(9) 0.000(9)
F26A 0.084(6) 0.086(6) 0.061(5) 0.000(5) -0.011(5) 0.008(5)
C26A 0.052(10) 0.046(9) 0.064(10) -0.007(7) -0.001(8) 0.013(8)
B1B 0.090(15) 0.056(11) 0.078(13) -0.003(9) 0.024(11) 0.022(11)
N1B 0.036(8) 0.036(7) 0.032(8) 0.005(7) -0.001(7) 0.003(7)
C1B 0.048(11) 0.056(11) 0.052(11) 0.008(8) 0.003(8) -0.001(8)
C2B 0.059(11) 0.057(11) 0.067(11) -0.001(9) 0.003(9) -0.001(9)
O1B 0.075(9) 0.086(9) 0.090(10) -0.003(8) 0.005(8) 0.008(8)
C3B 0.062(12) 0.066(11) 0.071(12) 0.003(9) 0.000(9) 0.002(9)
C4B 0.056(11) 0.057(11) 0.062(11) 0.001(8) 0.011(9) 0.002(9)
N1C 0.037(9) 0.035(8) 0.036(9) 0.005(7) 0.003(7) 0.004(7)
C1C 0.069(13) 0.069(13) 0.074(13) -0.004(9) 0.008(9) 0.002(9)
C2C 0.080(14) 0.079(13) 0.079(13) 0.009(9) 0.006(9) -0.003(9)
O1C 0.080(10) 0.081(9) 0.085(10) 0.000(8) 0.004(8) 0.004(8)
C3C 0.069(13) 0.075(13) 0.077(13) 0.004(9) 0.007(9) 0.007(9)
C4C 0.061(12) 0.071(12) 0.064(12) 0.004(9) 0.007(9) 0.010(9)
C11B 0.045(9) 0.055(9) 0.057(9) 0.004(7) 0.016(7) -0.001(8)
F12B 0.077(7) 0.106(8) 0.097(7) 0.016(6) -0.008(6) -0.007(6)
C12B 0.066(11) 0.056(10) 0.056(10) 0.009(8) 0.017(8) -0.008(9)
F13B 0.128(9) 0.072(6) 0.143(9) -0.045(6) 0.032(7) -0.025(6)
C13B 0.074(13) 0.066(12) 0.080(13) -0.014(9) 0.034(10) -0.005(10)
F14B 0.110(7) 0.080(6) 0.143(7) 0.021(5) 0.048(6) 0.013(5)
C14B 0.076(14) 0.046(10) 0.104(15) 0.019(10) 0.034(11) -0.005(10)
F15B 0.079(6) 0.113(6) 0.123(7) 0.038(5) 0.013(5) 0.011(5)
C15B 0.042(9) 0.064(11) 0.078(12) 0.018(9) 0.018(8) 0.018(9)
F16B 0.103(7) 0.095(7) 0.077(6) 0.001(5) 0.004(5) -0.020(6)
C16B 0.052(10) 0.053(10) 0.070(11) -0.004(8) 0.024(8) 0.002(9)
C21B 0.064(10) 0.049(9) 0.051(9) 0.014(7) 0.011(7) -0.005(8)
F22B 0.158(9) 0.070(6) 0.064(6) -0.009(5) 0.050(6) -0.012(6)
C22B 0.078(11) 0.062(10) 0.054(10) -0.001(8) 0.020(8) 0.024(9)
F23B 0.125(8) 0.051(5) 0.089(7) -0.014(5) -0.002(6) -0.007(5)
C23B 0.078(12) 0.049(9) 0.071(11) -0.003(8) 0.023(9) 0.002(9)
F24B 0.079(6) 0.080(6) 0.092(6) 0.009(5) 0.019(5) -0.015(5)
C24B 0.049(10) 0.055(9) 0.077(11) 0.007(8) 0.021(9) 0.002(8)
F25B 0.102(7) 0.082(6) 0.057(5) 0.001(4) 0.021(5) -0.009(5)
C25B 0.071(10) 0.079(11) 0.024(8) -0.001(7) 0.017(7) 0.005(9)
F26B 0.077(6) 0.063(5) 0.067(6) -0.005(4) 0.008(4) -0.007(4)
C26B 0.068(10) 0.052(9) 0.042(9) -0.001(7) 0.015(8) -0.009(8)

loop_
_atom_type_symbol
_atom_type_description
_atom_type_scat_dispersion_real
_atom_type_scat_dispersion_imag
_atom_type_scat_source
C C 0.0033 0.0016 'International Tables Vol C Tables 4.2.6.8 and 6.1.1.4'
H H 0.0000 0.0000 'International Tables Vol C Tables 4.2.6.8 and 6.1.1.4'
B B 0.0013 0.0007 'International Tables Vol C Tables 4.2.6.8 and 6.1.1.4'
N N 0.0061 0.0033 'International Tables Vol C Tables 4.2.6.8 and 6.1.1.4'
O O 0.0106 0.0060 'International Tables Vol C Tables 4.2.6.8 and 6.1.1.4'
F F 0.0171 0.0103 'International Tables Vol C Tables 4.2.6.8 and 6.1.1.4'

loop_
_geom_angle_atom_site_label_1
_geom_angle_atom_site_label_2
_geom_angle_atom_site_label_3
_geom_angle
C2A O1A C3A 107.2(10)
N1A B1A C11A 124.1(12)
N1A B1A C21A 120.7(12)
C11A B1A C21A 114.8(11)
B1A N1A C4A 126.4(11)
B1A N1A C1A 123.7(11)
C4A N1A C1A 109.9(10)
N1A C1A C2A 108.9(11)
N1A C1A H1A1 109.9
C2A C1A H1A1 109.9
N1A C1A H1A2 109.9
C2A C1A H1A2 109.9
H1A1 C1A H1A2 108.3
O1A C2A C1A 112.0(12)
O1A C2A H2A1 109.2
C1A C2A H2A1 109.2
O1A C2A H2A2 109.2
C1A C2A H2A2 109.2
H2A1 C2A H2A2 107.9
O1A C3A C4A 112.5(12)
O1A C3A H3A1 109.1
C4A C3A H3A1 109.1
O1A C3A H3A2 109.1
C4A C3A H3A2 109.1
H3A1 C3A H3A2 107.8
N1A C4A C3A 109.7(12)
N1A C4A H4A1 109.7
C3A C4A H4A1 109.7
N1A C4A H4A2 109.7
C3A C4A H4A2 109.7
H4A1 C4A H4A2 108.2
C12A C11A C16A 116.5(12)
C12A C11A B1A 121.1(12)
C16A C11A B1A 122.4(12)
C11A C12A F12A 122.1(12)
C11A C12A C13A 123.5(14)
F12A C12A C13A 114.3(13)
F13A C13A C12A 122.1(16)
F13A C13A C14A 119.5(17)
C12A C13A C14A 118.4(14)
F14A C14A C15A 123.2(17)
F14A C14A C13A 118.1(17)
C15A C14A C13A 118.7(15)
F15A C15A C14A 119.1(15)
F15A C15A C16A 119.8(15)
C14A C15A C16A 121.2(15)
F16A C16A C11A 119.5(12)
F16A C16A C15A 118.8(13)
C11A C16A C15A 121.6(13)
C26A C21A C22A 116.1(13)
C26A C21A B1A 118.2(12)
C22A C21A B1A 125.5(13)
F22A C22A C23A 119.6(14)
F22A C22A C21A 119.2(13)
C23A C22A C21A 121.2(16)
F23A C23A C24A 121.6(17)
F23A C23A C22A 118.9(18)
C24A C23A C22A 119.5(15)
C25A C24A C23A 122.2(15)
C25A C24A F24A 119.9(17)
C23A C24A F24A 117.8(17)
F25A C25A C24A 121.8(16)
F25A C25A C26A 121.4(16)
C24A C25A C26A 116.8(16)
C21A C26A F26A 120.5(13)
C21A C26A C25A 124.1(14)
F26A C26A C25A 115.4(14)
N1B B1B N1C 34.6(10)
N1B B1B C21B 119.8(14)
N1C B1B C21B 121.2(14)
N1B B1B C11B 120.4(14)
N1C B1B C11B 119.7(15)
C21B B1B C11B 116.3(13)
B1B N1B C1B 124.8(16)
B1B N1B C4B 123.4(15)
C1B N1B C4B 108.9(15)
N1B C1B C2B 110.8(17)
N1B C1B H1B1 109.5
C2B C1B H1B1 109.5
N1B C1B H1B2 109.5
C2B C1B H1B2 109.5
H1B1 C1B H1B2 108.1
O1B C2B C1B 110.6(18)
O1B C2B H2B1 109.5
C1B C2B H2B1 109.5
O1B C2B H2B2 109.5
C1B C2B H2B2 109.5
H2B1 C2B H2B2 108.1
C3B O1B C2B 110.9(19)
O1B C3B C4B 112.0(19)
O1B C3B H3B1 109.2
C4B C3B H3B1 109.2
O1B C3B H3B2 109.2
C4B C3B H3B2 109.2
H3B1 C3B H3B2 107.9
N1B C4B C3B 111.6(18)
N1B C4B H4B1 109.3
C3B C4B H4B1 109.3
N1B C4B H4B2 109.3
C3B C4B H4B2 109.3
H4B1 C4B H4B2 108.0
B1B N1C C4C 124.9(17)
B1B N1C C1C 124.8(17)
C4C N1C C1C 109.2(17)
N1C C1C C2C 116(2)
N1C C1C H1C1 108.4
C2C C1C H1C1 108.4
N1C C1C H1C2 108.4
C2C C1C H1C2 108.4
H1C1 C1C H1C2 107.5
O1C C2C C1C 113(2)
O1C C2C H2C1 109.1
C1C C2C H2C1 109.1
O1C C2C H2C2 109.1
C1C C2C H2C2 109.1
H2C1 C2C H2C2 107.8
C2C O1C C3C 111(2)
O1C C3C C4C 111(2)
O1C C3C H3C1 109.5
C4C C3C H3C1 109.5
O1C C3C H3C2 109.5
C4C C3C H3C2 109.5
H3C1 C3C H3C2 108.0
N1C C4C C3C 112.4(19)
N1C C4C H4C1 109.1
C3C C4C H4C1 109.1
N1C C4C H4C2 109.1
C3C C4C H4C2 109.1
H4C1 C4C H4C2 107.8
C16B C11B C12B 115.6(14)
C16B C11B B1B 122.7(14)
C12B C11B B1B 121.5(15)
F12B C12B C11B 121.0(14)
F12B C12B C13B 117.8(15)
C11B C12B C13B 121.2(16)
F13B C13B C14B 123.6(17)
F13B C13B C12B 119.6(18)
C14B C13B C12B 116.8(16)
C15B C14B C13B 122.4(16)
C15B C14B F14B 121.2(19)
C13B C14B F14B 116.3(18)
C14B C15B C16B 120.8(17)
C14B C15B F15B 118.9(16)
C16B C15B F15B 120.3(17)
C15B C16B F16B 120.1(16)
C15B C16B C11B 123.1(16)
F16B C16B C11B 116.8(13)
C26B C21B C22B 115.9(12)
C26B C21B B1B 120.0(13)
C22B C21B B1B 124.0(13)
F22B C22B C23B 118.0(14)
F22B C22B C21B 121.0(14)
C23B C22B C21B 120.9(13)
C24B C23B F23B 119.9(14)
C24B C23B C22B 121.5(15)
F23B C23B C22B 118.6(13)
C23B C24B F24B 120.5(14)
C23B C24B C25B 119.1(13)
F24B C24B C25B 120.5(13)
F25B C25B C26B 121.9(13)
F25B C25B C24B 119.1(13)
C26B C25B C24B 118.9(12)
F26B C26B C25B 117.0(12)
F26B C26B C21B 119.3(12)
C25B C26B C21B 123.6(13)

loop_
_geom_bond_atom_site_label_1
_geom_bond_atom_site_label_2
_geom_bond_distance
O1A C2A 1.409(15)
O1A C3A 1.421(17)
B1A N1A 1.369(16)
B1A C11A 1.570(18)
B1A C21A 1.603(18)
N1A C4A 1.464(15)
N1A C1A 1.481(16)
C1A C2A 1.501(17)
C1A H1A1 0.9800
C1A H1A2 0.9800
C2A H2A1 0.9800
C2A H2A2 0.9800
C3A C4A 1.503(18)
C3A H3A1 0.9800
C3A H3A2 0.9800
C4A H4A1 0.9800
C4A H4A2 0.9800
C11A C12A 1.344(17)
C11A C16A 1.369(16)
F12A C12A 1.364(14)
C12A C13A 1.39(2)
F13A C13A 1.362(16)
C13A C14A 1.39(2)
F14A C14A 1.338(16)
C14A C15A 1.34(2)
F15A C15A 1.338(15)
C15A C16A 1.379(18)
F16A C16A 1.325(14)
C21A C26A 1.349(17)
C21A C22A 1.399(17)
F22A C22A 1.347(16)
C22A C23A 1.38(2)
F23A C23A 1.333(16)
C23A C24A 1.35(2)
F24A C24A 1.371(15)
C24A C25A 1.35(2)
F25A C25A 1.339(17)
C25A C26A 1.404(19)
F26A C26A 1.352(14)
B1B N1B 1.39(2)
B1B N1C 1.42(2)
B1B C21B 1.60(2)
B1B C11B 1.60(2)
N1B C1B 1.468(17)
N1B C4B 1.473(17)
C1B C2B 1.506(19)
C1B H1B1 0.9800
C1B H1B2 0.9800
C2B O1B 1.435(18)
C2B H2B1 0.9800
C2B H2B2 0.9800
O1B C3B 1.433(19)
C3B C4B 1.508(19)
C3B H3B1 0.9800
C3B H3B2 0.9800
C4B H4B1 0.9800
C4B H4B2 0.9800
N1C C4C 1.469(18)
N1C C1C 1.472(18)
C1C C2C 1.49(2)
C1C H1C1 0.9800
C1C H1C2 0.9800
C2C O1C 1.428(19)
C2C H2C1 0.9800
C2C H2C2 0.9800
O1C C3C 1.431(19)
C3C C4C 1.509(19)
C3C H3C1 0.9800
C3C H3C2 0.9800
C4C H4C1 0.9800
C4C H4C2 0.9800
C11B C16B 1.363(18)
C11B C12B 1.399(18)
F12B C12B 1.342(16)
C12B C13B 1.41(2)
F13B C13B 1.319(18)
C13B C14B 1.36(2)
F14B C14B 1.366(17)
C14B C15B 1.31(2)
F15B C15B 1.367(16)
C15B C16B 1.329(18)
F16B C16B 1.355(16)
C21B C26B 1.365(16)
C21B C22B 1.380(18)
F22B C22B 1.347(14)
C22B C23B 1.380(19)
F23B C23B 1.365(16)
C23B C24B 1.332(18)
F24B C24B 1.352(14)
C24B C25B 1.378(18)
F25B C25B 1.348(13)
C25B C26B 1.363(17)
F26B C26B 1.356(14)

loop_
_geom_torsion_atom_site_label_1
_geom_torsion_atom_site_label_2
_geom_torsion_atom_site_label_3
_geom_torsion_atom_site_label_4
_geom_torsion
C11A B1A N1A C4A 179.2(12)
C21A B1A N1A C4A -7(2)
C11A B1A N1A C1A 1(2)
C21A B1A N1A C1A 174.8(11)
B1A N1A C1A C2A 123.1(13)
C4A N1A C1A C2A -55.0(15)
C3A O1A C2A C1A -62.3(15)
N1A C1A C2A O1A 60.6(15)
C2A O1A C3A C4A 61.0(16)
B1A N1A C4A C3A -124.1(14)
C1A N1A C4A C3A 54.0(14)
O1A C3A C4A N1A -58.3(16)
N1A B1A C11A C12A -72.5(18)
C21A B1A C11A C12A 113.7(15)
N1A B1A C11A C16A 109.0(16)
C21A B1A C11A C16A -64.7(17)
C16A C11A C12A F12A -179.7(12)
B1A C11A C12A F12A 2(2)
C16A C11A C12A C13A 4(2)
B1A C11A C12A C13A -174.7(14)
C11A C12A C13A F13A 176.0(14)
F12A C12A C13A F13A -1(2)
C11A C12A C13A C14A -2(2)
F12A C12A C13A C14A -178.6(13)
F13A C13A C14A F14A 3(2)
C12A C13A C14A F14A -179.2(13)
F13A C13A C14A C15A -179.2(14)
C12A C13A C14A C15A -1(2)
F14A C14A C15A F15A 0(2)
C13A C14A C15A F15A -178.1(13)
F14A C14A C15A C16A -179.9(13)
C13A C14A C15A C16A 2(2)
C12A C11A C16A F16A 179.0(12)
B1A C11A C16A F16A -2(2)
C12A C11A C16A C15A -3(2)
B1A C11A C16A C15A 175.7(12)
F15A C15A C16A F16A -2(2)
C14A C15A C16A F16A 178.0(13)
F15A C15A C16A C11A -179.9(12)
C14A C15A C16A C11A 0(2)
N1A B1A C21A C26A 123.0(14)
C11A B1A C21A C26A -63.0(16)
N1A B1A C21A C22A -61.5(18)
C11A B1A C21A C22A 112.5(14)
C26A C21A C22A F22A 178.6(12)
B1A C21A C22A F22A 3.1(19)
C26A C21A C22A C23A -1.9(19)
B1A C21A C22A C23A -177.5(13)
F22A C22A C23A F23A 1(2)
C21A C22A C23A F23A -178.1(12)
F22A C22A C23A C24A 179.2(13)
C21A C22A C23A C24A 0(2)
F23A C23A C24A C25A -179.4(13)
C22A C23A C24A C25A 3(2)
F23A C23A C24A F24A -1(2)
C22A C23A C24A F24A -178.7(12)
C23A C24A C25A F25A 178.7(14)
F24A C24A C25A F25A 0(2)
C23A C24A C25A C26A -3(2)
F24A C24A C25A C26A 178.7(12)
C22A C21A C26A F26A -179.1(11)
B1A C21A C26A F26A -3.2(18)
C22A C21A C26A C25A 2(2)
B1A C21A C26A C25A 177.7(12)
F25A C25A C26A C21A 178.9(12)
C24A C25A C26A C21A 0(2)
F25A C25A C26A F26A -0.2(19)
C24A C25A C26A F26A -178.6(12)
N1C B1B N1B C1B 79(2)
C21B B1B N1B C1B -178.6(17)
C11B B1B N1B C1B -20(3)
N1C B1B N1B C4B -80(2)
C21B B1B N1B C4B 23(3)
C11B B1B N1B C4B -178.9(18)
B1B N1B C1B C2B -104(2)
C4B N1B C1B C2B 57(2)
N1B C1B C2B O1B -60(3)
C1B C2B O1B C3B 58(3)
C2B O1B C3B C4B -56(3)
B1B N1B C4B C3B 107(2)
C1B N1B C4B C3B -55(2)
O1B C3B C4B N1B 55(3)
N1B B1B N1C C4C 84(2)
C21B B1B N1C C4C -14(3)
C11B B1B N1C C4C -174.1(19)
N1B B1B N1C C1C -82(2)
C21B B1B N1C C1C 179(2)
C11B B1B N1C C1C 19(3)
B1B N1C C1C C2C 121(3)
C4C N1C C1C C2C -47(3)
N1C C1C C2C O1C 49(4)
C1C C2C O1C C3C -54(3)
C2C O1C C3C C4C 58(3)
B1B N1C C4C C3C -117(3)
C1C N1C C4C C3C 51(3)
O1C C3C C4C N1C -58(3)
N1B B1B C11B C16B -96(2)
N1C B1B C11B C16B -136.0(17)
C21B B1B C11B C16B 63.0(19)
N1B B1B C11B C12B 89(2)
N1C B1B C11B C12B 49(2)
C21B B1B C11B C12B -112.1(16)
C16B C11B C12B F12B -177.7(12)
B1B C11B C12B F12B -2(2)
C16B C11B C12B C13B 1.3(19)
B1B C11B C12B C13B 176.8(13)
F12B C12B C13B F13B -1(2)
C11B C12B C13B F13B -180.0(12)
F12B C12B C13B C14B 178.4(13)
C11B C12B C13B C14B -1(2)
F13B C13B C14B C15B 177.2(14)
C12B C13B C14B C15B -2(2)
F13B C13B C14B F14B -2(2)
C12B C13B C14B F14B 178.9(12)
C13B C14B C15B C16B 4(2)
F14B C14B C15B C16B -177.0(13)
C13B C14B C15B F15B -177.8(13)
F14B C14B C15B F15B 1(2)
C14B C15B C16B F16B 178.2(13)
F15B C15B C16B F16B 0(2)
C14B C15B C16B C11B -3(2)
F15B C15B C16B C11B 178.6(12)
C12B C11B C16B C15B 1(2)
B1B C11B C16B C15B -174.8(13)
C12B C11B C16B F16B 179.2(11)
B1B C11B C16B F16B 3.9(19)
N1B B1B C21B C26B -141.0(17)
N1C B1B C21B C26B -100.6(19)
C11B B1B C21B C26B 60(2)
N1B B1B C21B C22B 44(2)
N1C B1B C21B C22B 84(2)
C11B B1B C21B C22B -115.3(17)
C26B C21B C22B F22B -177.2(13)
B1B C21B C22B F22B -2(2)
C26B C21B C22B C23B 0(2)
B1B C21B C22B C23B 175.2(14)
F22B C22B C23B C24B 176.7(14)
C21B C22B C23B C24B 0(2)
F22B C22B C23B F23B -1(2)
C21B C22B C23B F23B -178.2(13)
F23B C23B C24B F24B -1(2)
C22B C23B C24B F24B -178.7(13)
F23B C23B C24B C25B 179.7(13)
C22B C23B C24B C25B 2(2)
C23B C24B C25B F25B 179.0(13)
F24B C24B C25B F25B -1(2)
C23B C24B C25B C26B -3(2)
F24B C24B C25B C26B 177.7(12)
F25B C25B C26B F26B -2(2)
C24B C25B C26B F26B 179.9(12)
F25B C25B C26B C21B -179.5(13)
C24B C25B C26B C21B 2(2)
C22B C21B C26B F26B -178.4(12)
B1B C21B C26B F26B 6(2)
C22B C21B C26B C25B -1(2)
B1B C21B C26B C25B -176.5(14)
